data_4507271
loop_
_publ_author_name
'Mastropietro, Teresa F.'
'Marino, Nadia'
'Armentano, Donatella'
'De Munno, Giovanni'
'Yuste, Consuelo'
'Lloret, Francesc'
'Julve, Miguel'

_publ_section_title
;
 Anion-Directed Self-Assembly of Unusual Discrete and One-Dimensional
 Copper(II) Complexes of 3,6-Bis(2&#x2032;-pyridyl)pyridazine
;
_journal_issue 1
_journal_name_full 'Crystal Growth &amp; Design'
_journal_page_first 270
_journal_paper_doi 10.1021/cg301415p
_journal_volume 13
_journal_year 2013
_chemical_formula_sum 'C14 H12 Cu2 N16 O'
_chemical_formula_weight 547.48
_chemical_name_systematic
; 
 ? 
;
_space_group_IT_number 2
_symmetry_cell_setting triclinic
_symmetry_space_group_name_Hall '-P 1'
_symmetry_space_group_name_H-M 'P -1'
_atom_sites_solution_hydrogens geom
_atom_sites_solution_primary direct
_atom_sites_solution_secondary difmap
_audit_creation_method SHELXL-97
_cell_angle_alpha 90.149(7)
_cell_angle_beta 96.531(8)
_cell_angle_gamma 100.772(7)
_cell_formula_units_Z 2
_cell_length_a 8.1979(8)
_cell_length_b 10.6608(9)
_cell_length_c 11.2985(11)
_cell_measurement_reflns_used 30
_cell_measurement_temperature 293(2)
_cell_measurement_theta_max 30
_cell_measurement_theta_min 15
_cell_volume 963.46(16)
_computing_cell_refinement 'Bruker P3'
_computing_data_collection 'Bruker P3'
_computing_data_reduction 'Bruker XDISK'
_computing_molecular_graphics 'SHELXTL NT Bruker XP'
_computing_publication_material 'SHELXTL NT Package Bruker'
_computing_structure_refinement 'SHELXL-97 (Sheldrick, 1997)'
_computing_structure_solution 'SHELXS-97 (Sheldrick, 1990)'
_diffrn_ambient_temperature 293(2)
_diffrn_measured_fraction_theta_full 0.999
_diffrn_measured_fraction_theta_max 0.999
_diffrn_measurement_device_type 'R3m/V automatic four-circle diffractometer'
_diffrn_measurement_method omega/2-theta-scans
_diffrn_radiation_monochromator graphite
_diffrn_radiation_source 'fine-focus sealed tube'
_diffrn_radiation_type MoK\a
_diffrn_radiation_wavelength 0.71073
_diffrn_reflns_av_R_equivalents 0.0250
_diffrn_reflns_av_sigmaI/netI 0.0537
_diffrn_reflns_limit_h_max 11
_diffrn_reflns_limit_h_min -1
_diffrn_reflns_limit_k_max 14
_diffrn_reflns_limit_k_min -14
_diffrn_reflns_limit_l_max 15
_diffrn_reflns_limit_l_min -15
_diffrn_reflns_number 6719
_diffrn_reflns_theta_full 30.00
_diffrn_reflns_theta_max 30.00
_diffrn_reflns_theta_min 1.81
_diffrn_standards_interval_count 50
_diffrn_standards_number 2
_exptl_absorpt_coefficient_mu 2.257
_exptl_absorpt_correction_T_max 0.9778
_exptl_absorpt_correction_T_min 0.5706
_exptl_absorpt_correction_type empirical
_exptl_absorpt_process_details psi-scan
_exptl_crystal_colour brown
_exptl_crystal_density_diffrn 1.887
_exptl_crystal_density_method 'not measured'
_exptl_crystal_description PARALLELEPIPED
_exptl_crystal_F_000 548
_exptl_crystal_size_max 0.28
_exptl_crystal_size_mid 0.10
_exptl_crystal_size_min 0.02
_refine_diff_density_max 0.516
_refine_diff_density_min -0.311
_refine_diff_density_rms 0.087
_refine_ls_extinction_method none
_refine_ls_goodness_of_fit_ref 1.024
_refine_ls_hydrogen_treatment mixed
_refine_ls_matrix_type full
_refine_ls_number_parameters 341
_refine_ls_number_reflns 5614
_refine_ls_number_restraints 367
_refine_ls_restrained_S_all 1.013
_refine_ls_R_factor_all 0.0785
_refine_ls_R_factor_gt 0.0428
_refine_ls_shift/su_max 0.000
_refine_ls_shift/su_mean 0.000
_refine_ls_structure_factor_coef Fsqd
_refine_ls_weighting_details 'calc w=1/[\s^2^(Fo^2^)+(0.0352P)^2^+0.4775P] where P=(Fo^2^+2Fc^2^)/3'
_refine_ls_weighting_scheme calc
_refine_ls_wR_factor_gt 0.0839
_refine_ls_wR_factor_ref 0.0955
_reflns_number_gt 3874
_reflns_number_total 5614
_reflns_threshold_expression >2sigma(I)
_cod_data_source_file cg301415p_si_005.cif
_cod_data_source_block 5
_cod_original_sg_symbol_H-M P-1
_cod_database_code 4507271

loop_
_symmetry_equiv_pos_as_xyz
'x, y, z'
'-x, -y, -z'

loop_
_atom_site_label
_atom_site_type_symbol
_atom_site_fract_x
_atom_site_fract_y
_atom_site_fract_z
_atom_site_U_iso_or_equiv
_atom_site_adp_type
_atom_site_occupancy
_atom_site_symmetry_multiplicity
_atom_site_calc_flag
_atom_site_refinement_flags
_atom_site_disorder_group
Cu1 Cu -0.63705(5) 0.42031(3) 0.36422(3) 0.03285(11) Uani 1 1 d DU .
Cu2 Cu -0.38369(5) 0.46027(3) 0.13601(3) 0.03052(10) Uani 1 1 d DU .
N1 N -0.7258(3) 0.2760(2) 0.4692(2) 0.0321(5) Uani 1 1 d U .
N2 N -0.5501(3) 0.27283(19) 0.29546(19) 0.0250(4) Uani 1 1 d U .
N3 N -0.4600(3) 0.28722(19) 0.20483(19) 0.0257(5) Uani 1 1 d U .
N4 N -0.2799(3) 0.34807(19) 0.03379(19) 0.0274(5) Uani 1 1 d U .
C1 C -0.8207(4) 0.2854(3) 0.5568(3) 0.0426(7) Uani 1 1 d U .
H1 H -0.8471 0.3643 0.5735 0.051 Uiso 1 1 calc R .
C2 C -0.8801(4) 0.1826(3) 0.6222(3) 0.0469(8) Uani 1 1 d U .
H2 H -0.9455 0.1921 0.6825 0.056 Uiso 1 1 calc R .
C3 C -0.8425(4) 0.0646(3) 0.5985(3) 0.0445(7) Uani 1 1 d U .
H3 H -0.8801 -0.0057 0.6433 0.053 Uiso 1 1 calc R .
C4 C -0.7479(4) 0.0538(3) 0.5067(3) 0.0368(7) Uani 1 1 d U .
H4 H -0.7225 -0.0247 0.4875 0.044 Uiso 1 1 calc R .
C5 C -0.6919(3) 0.1607(2) 0.4441(2) 0.0282(5) Uani 1 1 d U .
C6 C -0.5927(3) 0.1596(2) 0.3425(2) 0.0266(5) Uani 1 1 d U .
C7 C -0.5457(4) 0.0515(2) 0.2968(2) 0.0320(6) Uani 1 1 d U .
H7 H -0.5772 -0.0284 0.3291 0.038 Uiso 1 1 calc R .
C8 C -0.4520(4) 0.0664(2) 0.2031(2) 0.0319(6) Uani 1 1 d U .
H8 H -0.4177 -0.0030 0.1704 0.038 Uiso 1 1 calc R .
C9 C -0.4092(3) 0.1887(2) 0.1580(2) 0.0273(5) Uani 1 1 d U .
C10 C -0.3059(3) 0.2224(2) 0.0594(2) 0.0276(5) Uani 1 1 d U .
C11 C -0.2392(4) 0.1357(3) -0.0006(3) 0.0362(6) Uani 1 1 d U .
H11 H -0.2601 0.0496 0.0181 0.043 Uiso 1 1 calc R .
C12 C -0.1411(4) 0.1778(3) -0.0885(3) 0.0432(7) Uani 1 1 d U .
H12 H -0.0951 0.1205 -0.1305 0.052 Uiso 1 1 calc R .
C13 C -0.1113(4) 0.3065(3) -0.1141(3) 0.0411(7) Uani 1 1 d U .
H13 H -0.0436 0.3372 -0.1724 0.049 Uiso 1 1 calc R .
C14 C -0.1841(4) 0.3883(3) -0.0515(3) 0.0342(6) Uani 1 1 d U .
H14 H -0.1656 0.4746 -0.0694 0.041 Uiso 1 1 calc R .
N5 N -0.5114(3) 0.52982(19) 0.2509(2) 0.0323(5) Uani 1 1 d DU .
N6 N -0.5100(3) 0.6454(2) 0.2527(2) 0.0329(5) Uani 1 1 d DU .
N7 N -0.5091(4) 0.7514(2) 0.2541(3) 0.0503(7) Uani 1 1 d DU .
N8 N -0.6756(5) 0.5514(3) 0.4723(3) 0.0664(9) Uani 1 1 d DU .
N9 N -0.7111(4) 0.6525(2) 0.4570(3) 0.0452(7) Uani 1 1 d DU .
N10 N -0.7381(5) 0.7529(3) 0.4515(4) 0.0869(12) Uani 1 1 d DU .
N11 N -0.3377(4) 0.6059(2) 0.0337(2) 0.0427(6) Uani 1 1 d DU .
N12 N -0.3037(3) 0.7183(2) 0.0506(2) 0.0384(6) Uani 1 1 d DU .
N13 N -0.2731(5) 0.8277(3) 0.0595(3) 0.0676(10) Uani 1 1 d DU .
N14A N -0.9023(5) 0.3762(7) 0.2492(5) 0.0496(11) Uani 0.639(6) 1 d PDU 1
N15A N -1.0167(5) 0.4255(4) 0.2612(4) 0.0392(11) Uani 0.639(6) 1 d PDU 1
N16A N -1.121(2) 0.4814(17) 0.271(2) 0.042(3) Uani 0.639(6) 1 d PDU 1
O1WA O -0.9212(19) 0.1101(6) 0.1858(12) 0.069(3) Uani 0.639(6) 1 d PDU 1
H1WA H -0.862(9) 0.124(7) 0.117(4) 0.104 Uiso 0.639(6) 1 d PD 1
H2WA H -0.904(13) 0.198(3) 0.211(8) 0.104 Uiso 0.639(6) 1 d PD 1
N14B N -0.8794(10) 0.3485(10) 0.2287(10) 0.0496(11) Uani 0.361(6) 1 d PDU 2
N15B N -0.9166(12) 0.2344(8) 0.2199(8) 0.048(2) Uani 0.361(6) 1 d PDU 2
N16B N -0.955(4) 0.1259(11) 0.215(3) 0.066(5) Uani 0.361(6) 1 d PDU 2
O1WB O -1.152(3) 0.466(3) 0.282(3) 0.050(5) Uani 0.361(6) 1 d PDU 2
H1WB H -1.090(15) 0.400(9) 0.276(9) 0.075 Uiso 0.361(6) 1 d PD 2
H2WB H -1.140(14) 0.471(10) 0.368(4) 0.075 Uiso 0.361(6) 1 d PD 2

loop_
_atom_site_aniso_label
_atom_site_aniso_U_11
_atom_site_aniso_U_22
_atom_site_aniso_U_33
_atom_site_aniso_U_23
_atom_site_aniso_U_13
_atom_site_aniso_U_12
Cu1 0.0479(2) 0.02020(16) 0.03508(19) 0.00081(13) 0.01317(16) 0.01316(15)
Cu2 0.0430(2) 0.01690(15) 0.03479(19) 0.00222(12) 0.01207(16) 0.00904(14)
N1 0.0399(14) 0.0290(11) 0.0295(11) -0.0008(9) 0.0071(10) 0.0100(10)
N2 0.0303(12) 0.0168(9) 0.0283(11) 0.0003(8) 0.0034(9) 0.0057(8)
N3 0.0318(12) 0.0204(9) 0.0269(11) 0.0000(8) 0.0053(9) 0.0086(9)
N4 0.0320(13) 0.0221(10) 0.0291(11) 0.0003(8) 0.0041(9) 0.0074(9)
C1 0.052(2) 0.0453(16) 0.0358(16) -0.0014(13) 0.0127(14) 0.0178(15)
C2 0.051(2) 0.061(2) 0.0333(16) 0.0049(14) 0.0160(14) 0.0142(16)
C3 0.0475(19) 0.0451(16) 0.0390(16) 0.0103(13) 0.0097(14) 0.0006(15)
C4 0.0439(18) 0.0276(13) 0.0383(16) 0.0053(11) 0.0081(13) 0.0034(12)
C5 0.0298(14) 0.0260(12) 0.0279(13) 0.0001(10) 0.0019(11) 0.0038(11)
C6 0.0317(14) 0.0194(11) 0.0281(13) 0.0006(9) 0.0020(11) 0.0045(10)
C7 0.0430(17) 0.0187(12) 0.0363(15) 0.0035(10) 0.0072(13) 0.0090(11)
C8 0.0463(17) 0.0178(11) 0.0346(14) 0.0000(10) 0.0066(12) 0.0129(11)
C9 0.0336(15) 0.0209(11) 0.0280(13) -0.0012(9) 0.0017(11) 0.0075(10)
C10 0.0300(14) 0.0245(12) 0.0289(13) -0.0004(10) 0.0015(11) 0.0082(10)
C11 0.0467(18) 0.0269(13) 0.0385(15) 0.0000(11) 0.0084(13) 0.0135(12)
C12 0.051(2) 0.0394(15) 0.0446(17) -0.0042(13) 0.0156(15) 0.0159(15)
C13 0.0449(19) 0.0402(15) 0.0416(17) 0.0018(13) 0.0165(14) 0.0098(14)
C14 0.0384(17) 0.0283(13) 0.0360(15) 0.0024(11) 0.0070(12) 0.0049(12)
N5 0.0464(14) 0.0186(10) 0.0350(12) 0.0009(9) 0.0095(10) 0.0116(10)
N6 0.0386(14) 0.0247(10) 0.0365(13) -0.0014(9) 0.0042(11) 0.0088(10)
N7 0.064(2) 0.0238(12) 0.0659(19) 0.0002(12) 0.0114(16) 0.0133(13)
N8 0.122(3) 0.0352(14) 0.0527(17) -0.0013(12) 0.0321(17) 0.0299(17)
N9 0.0497(17) 0.0339(13) 0.0555(17) -0.0104(12) 0.0068(13) 0.0168(12)
N10 0.101(3) 0.0460(18) 0.124(3) -0.008(2) 0.011(3) 0.040(2)
N11 0.0632(18) 0.0244(11) 0.0435(15) 0.0064(10) 0.0159(13) 0.0103(12)
N12 0.0420(15) 0.0264(11) 0.0472(15) 0.0085(10) 0.0030(12) 0.0084(11)
N13 0.086(3) 0.0254(13) 0.088(2) 0.0060(14) 0.004(2) 0.0043(15)
N14A 0.0408(15) 0.064(3) 0.049(3) 0.0100(18) 0.0062(17) 0.0240(15)
N15A 0.041(2) 0.044(2) 0.031(2) -0.0027(17) 0.0000(18) 0.0056(18)
N16A 0.035(6) 0.045(4) 0.047(5) -0.005(3) 0.010(4) 0.006(5)
O1WA 0.077(6) 0.052(3) 0.078(8) -0.004(3) -0.008(4) 0.019(3)
N14B 0.0408(15) 0.064(3) 0.049(3) 0.0100(18) 0.0062(17) 0.0240(15)
N15B 0.034(4) 0.064(3) 0.040(4) 0.020(3) -0.011(3) 0.006(3)
N16B 0.072(13) 0.068(4) 0.048(9) 0.007(7) -0.004(7) -0.004(9)
O1WB 0.035(8) 0.067(10) 0.045(8) -0.012(7) 0.010(6) -0.002(7)

loop_
_atom_type_symbol
_atom_type_description
_atom_type_scat_dispersion_real
_atom_type_scat_dispersion_imag
_atom_type_scat_source
C C 0.0033 0.0016 'International Tables Vol C Tables 4.2.6.8 and 6.1.1.4'
H H 0.0000 0.0000 'International Tables Vol C Tables 4.2.6.8 and 6.1.1.4'
N N 0.0061 0.0033 'International Tables Vol C Tables 4.2.6.8 and 6.1.1.4'
O O 0.0106 0.0060 'International Tables Vol C Tables 4.2.6.8 and 6.1.1.4'
Cu Cu 0.3201 1.2651 'International Tables Vol C Tables 4.2.6.8 and 6.1.1.4'

loop_
_geom_angle_atom_site_label_1
_geom_angle_atom_site_label_2
_geom_angle_atom_site_label_3
_geom_angle
_geom_angle_site_symmetry_1
_geom_angle_site_symmetry_3
N8 Cu1 N5 99.66(11) . .
N8 Cu1 N1 93.31(11) . .
N5 Cu1 N1 164.68(9) . .
N8 Cu1 N2 162.54(12) . .
N5 Cu1 N2 86.68(8) . .
N1 Cu1 N2 78.60(9) . .
N8 Cu1 N14A 99.43(18) . .
N5 Cu1 N14A 98.9(2) . .
N1 Cu1 N14A 86.9(2) . .
N2 Cu1 N14A 95.59(15) . .
N8 Cu1 N14B 110.4(3) . .
N5 Cu1 N14B 96.2(4) . .
N1 Cu1 N14B 86.8(4) . .
N2 Cu1 N14B 84.8(3) . .
N14A Cu1 N14B 11.0(3) . .
N8 Cu1 N8 80.81(14) . 2_466
N5 Cu1 N8 88.40(10) . 2_466
N1 Cu1 N8 85.64(9) . 2_466
N2 Cu1 N8 83.14(8) . 2_466
N14A Cu1 N8 172.57(19) . 2_466
N14B Cu1 N8 166.8(3) . 2_466
N8 Cu1 Cu2 127.40(10) . .
N5 Cu1 Cu2 28.86(6) . .
N1 Cu1 Cu2 136.32(6) . .
N2 Cu1 Cu2 57.84(6) . .
N14A Cu1 Cu2 99.40(16) . .
N14B Cu1 Cu2 91.9(4) . .
N8 Cu1 Cu2 86.16(6) 2_466 .
N8 Cu1 Cu1 50.30(12) . 2_466
N5 Cu1 Cu1 93.70(7) . 2_466
N1 Cu1 Cu1 88.31(7) . 2_466
N2 Cu1 Cu1 113.42(6) . 2_466
N14A Cu1 Cu1 149.00(14) . 2_466
N14B Cu1 Cu1 159.8(3) . 2_466
N8 Cu1 Cu1 30.51(5) 2_466 2_466
Cu2 Cu1 Cu1 105.079(17) . 2_466
N11 Cu2 N5 100.31(10) . .
N11 Cu2 N4 92.94(10) . .
N5 Cu2 N4 166.01(9) . .
N11 Cu2 N3 165.94(10) . .
N5 Cu2 N3 86.96(8) . .
N4 Cu2 N3 79.15(9) . .
N11 Cu2 O1WB 108.8(7) . 1_655
N5 Cu2 O1WB 91.6(6) . 1_655
N4 Cu2 O1WB 88.4(6) . 1_655
N3 Cu2 O1WB 82.8(7) . 1_655
N11 Cu2 N16A 102.4(5) . 1_655
N5 Cu2 N16A 95.9(4) . 1_655
N4 Cu2 N16A 85.5(4) . 1_655
N3 Cu2 N16A 88.7(5) . 1_655
O1WB Cu2 N16A 7.1(12) 1_655 1_655
N11 Cu2 N11 81.94(10) . 2_465
N5 Cu2 N11 93.39(9) . 2_465
N4 Cu2 N11 83.96(8) . 2_465
N3 Cu2 N11 85.65(8) . 2_465
O1WB Cu2 N11 167.2(7) 1_655 2_465
N16A Cu2 N11 168.8(4) 1_655 2_465
N11 Cu2 Cu1 128.39(8) . .
N5 Cu2 Cu1 28.86(6) . .
N4 Cu2 Cu1 137.23(6) . .
N3 Cu2 Cu1 58.11(6) . .
O1WB Cu2 Cu1 87.9(7) 1_655 .
N16A Cu2 Cu1 94.4(5) 1_655 .
N11 Cu2 Cu1 90.80(5) 2_465 .
N11 Cu2 Cu2 49.80(8) . 2_465
N5 Cu2 Cu2 98.15(7) . 2_465
N4 Cu2 Cu2 86.92(6) . 2_465
N3 Cu2 Cu2 117.57(6) . 2_465
O1WB Cu2 Cu2 157.7(7) 1_655 2_465
N16A Cu2 Cu2 150.7(5) 1_655 2_465
N11 Cu2 Cu2 32.15(5) 2_465 2_465
Cu1 Cu2 Cu2 110.152(17) . 2_465
N11 Cu2 Cu1 101.02(9) . 1_655
N5 Cu2 Cu1 112.57(7) . 1_655
N4 Cu2 Cu1 68.72(6) . 1_655
N3 Cu2 Cu1 87.03(6) . 1_655
O1WB Cu2 Cu1 21.2(6) 1_655 1_655
N16A Cu2 Cu1 16.9(4) 1_655 1_655
N11 Cu2 Cu1 152.58(5) 2_465 1_655
Cu1 Cu2 Cu1 107.515(13) . 1_655
Cu2 Cu2 Cu1 141.943(14) 2_465 1_655
C1 N1 C5 118.4(2) . .
C1 N1 Cu1 125.2(2) . .
C5 N1 Cu1 116.28(18) . .
N3 N2 C6 120.9(2) . .
N3 N2 Cu1 121.98(15) . .
C6 N2 Cu1 117.04(18) . .
N2 N3 C9 121.2(2) . .
N2 N3 Cu2 121.90(15) . .
C9 N3 Cu2 116.79(17) . .
C14 N4 C10 118.5(2) . .
C14 N4 Cu2 125.63(18) . .
C10 N4 Cu2 115.84(18) . .
N1 C1 C2 122.0(3) . .
N1 C1 H1 119.0 . .
C2 C1 H1 119.0 . .
C1 C2 C3 119.8(3) . .
C1 C2 H2 120.1 . .
C3 C2 H2 120.1 . .
C4 C3 C2 118.4(3) . .
C4 C3 H3 120.8 . .
C2 C3 H3 120.8 . .
C5 C4 C3 119.0(3) . .
C5 C4 H4 120.5 . .
C3 C4 H4 120.5 . .
N1 C5 C4 122.3(3) . .
N1 C5 C6 114.1(2) . .
C4 C5 C6 123.6(2) . .
N2 C6 C7 121.0(2) . .
N2 C6 C5 113.9(2) . .
C7 C6 C5 125.1(2) . .
C8 C7 C6 118.1(2) . .
C8 C7 H7 121.0 . .
C6 C7 H7 121.0 . .
C7 C8 C9 118.4(2) . .
C7 C8 H8 120.8 . .
C9 C8 H8 120.8 . .
N3 C9 C8 120.4(2) . .
N3 C9 C10 114.1(2) . .
C8 C9 C10 125.5(2) . .
N4 C10 C11 122.2(3) . .
N4 C10 C9 114.1(2) . .
C11 C10 C9 123.8(2) . .
C10 C11 C12 119.0(3) . .
C10 C11 H11 120.5 . .
C12 C11 H11 120.5 . .
C11 C12 C13 119.3(3) . .
C11 C12 H12 120.3 . .
C13 C12 H12 120.3 . .
C14 C13 C12 118.7(3) . .
C14 C13 H13 120.6 . .
C12 C13 H13 120.6 . .
N4 C14 C13 122.3(3) . .
N4 C14 H14 118.8 . .
C13 C14 H14 118.8 . .
N6 N5 Cu1 119.15(19) . .
N6 N5 Cu2 118.56(19) . .
Cu1 N5 Cu2 122.28(10) . .
N7 N6 N5 179.8(4) . .
N9 N8 Cu1 132.9(3) . .
N10 N9 N8 174.2(4) . .
N12 N11 Cu2 134.2(2) . .
N13 N12 N11 175.7(3) . .
N15A N14A Cu1 126.1(4) . .
N16A N15A N14A 175.1(12) . .
N16A N15A H1WB 56(4) . .
N14A N15A H1WB 128(4) . .
N15A N16A Cu2 125.0(17) . 1_455
N15A N16A H1WB 35(8) . .
Cu2 N16A H1WB 108(7) 1_455 .
N15A N16A H2WB 104(6) . .
Cu2 N16A H2WB 113(6) 1_455 .
H1WB N16A H2WB 87(5) . .
H1WA O1WA H2WA 96.3(13) . .
N15B N14B Cu1 113.1(7) . .
N16B N15B N14B 177.9(15) . .
N16B N15B H2WA 32(10) . .
N14B N15B H2WA 149(10) . .
N15B N16B H1WA 89(3) . .
N15B N16B H2WA 17(6) . .
H1WA N16B H2WA 75(3) . .
Cu2 O1WB H1WB 115(7) 1_455 .
Cu2 O1WB H2WB 133(7) 1_455 .
H1WB O1WB H2WB 96.4(13) . .

loop_
_geom_bond_atom_site_label_1
_geom_bond_atom_site_label_2
_geom_bond_distance
_geom_bond_site_symmetry_2
Cu1 N8 1.946(3) .
Cu1 N5 1.981(2) .
Cu1 N1 2.023(2) .
Cu1 N2 2.030(2) .
Cu1 N14A 2.369(3) .
Cu1 N14B 2.369(3) .
Cu1 N8 2.950(4) 2_466
Cu1 Cu2 3.4694(6) .
Cu1 Cu1 3.7851(8) 2_466
Cu2 N11 1.944(2) .
Cu2 N5 1.981(2) .
Cu2 N4 2.021(2) .
Cu2 N3 2.022(2) .
Cu2 O1WB 2.36(3) 1_655
Cu2 N16A 2.47(2) 1_655
Cu2 N11 2.790(3) 2_465
Cu2 Cu2 3.6173(8) 2_465
Cu2 Cu1 6.4564(8) 1_655
N1 C1 1.341(4) .
N1 C5 1.346(3) .
N2 N3 1.322(3) .
N2 C6 1.323(3) .
N3 C9 1.329(3) .
N4 C14 1.333(4) .
N4 C10 1.354(3) .
C1 C2 1.368(5) .
C1 H1 0.9300 .
C2 C3 1.382(5) .
C2 H2 0.9300 .
C3 C4 1.381(4) .
C3 H3 0.9300 .
C4 C5 1.376(4) .
C4 H4 0.9300 .
C5 C6 1.481(4) .
C6 C7 1.397(4) .
C7 C8 1.370(4) .
C7 H7 0.9300 .
C8 C9 1.399(4) .
C8 H8 0.9300 .
C9 C10 1.480(4) .
C10 C11 1.373(4) .
C11 C12 1.373(4) .
C11 H11 0.9300 .
C12 C13 1.385(4) .
C12 H12 0.9300 .
C13 C14 1.380(4) .
C13 H13 0.9300 .
C14 H14 0.9300 .
N5 N6 1.231(3) .
N6 N7 1.129(3) .
N8 N9 1.176(3) .
N9 N10 1.133(4) .
N11 N12 1.189(3) .
N12 N13 1.148(3) .
N14A N15A 1.178(5) .
N15A N16A 1.142(8) .
N15A H1WB 0.65(13) .
N16A Cu2 2.47(2) 1_455
N16A H1WB 0.95(5) .
N16A H2WB 1.12(7) .
O1WA H1WA 0.957(10) .
O1WA H2WA 0.962(10) .
N14B N15B 1.199(8) .
N15B N16B 1.139(8) .
N15B H2WA 0.43(4) .
N16B H1WA 1.41(4) .
N16B H2WA 0.81(5) .
O1WB Cu2 2.36(3) 1_455
O1WB H1WB 0.959(10) .
O1WB H2WB 0.959(10) .

loop_
_geom_hbond_atom_site_label_D
_geom_hbond_atom_site_label_H
_geom_hbond_atom_site_label_A
_geom_hbond_distance_DH
_geom_hbond_distance_HA
_geom_hbond_distance_DA
_geom_hbond_angle_DHA
O1WA H2WA N14A 0.962(10) 1.94(2) 2.895(10) 172(10)
O1WB H1WB N14B 0.959(10) 2.03(8) 2.88(2) 147(12)
